data_7151396
loop_
_publ_author_name
'Kylie N. Brown'
'Rodney J. Geue'
'Trevor W. Hambley'
'David C. R. Hockless'
'A. David Rae'
'Alan M. Sargeson'

_publ_section_title
;
 Specificity in template syntheses of hexaaza-macrobicyclic cages:
 [Pt(Me5-tricosatrieneN6)]4+ and [Pt(Me5-tricosaneN6)]4+
;
_journal_issue 9
_journal_name_full 'Org. Biomol. Chem.'
_journal_page_first 1598
_journal_page_last 1608
_journal_paper_doi 10.1039/b212326f
_journal_volume 1
_journal_year 2003
_chemical_formula_moiety
;
(C22 H48 N6 Pt 4+)0.877, (C22 H47 N6 Pt 3+)0.123,
(Cl3 H2 O Zn 1-)2.123, (Cl4 Zn 2-)0.877, (H2 O) 
;
_chemical_formula_sum 'C22 H54.123 Cl9.877 N6 O3.123 Pt Zn3'
_chemical_formula_weight 1194.20
_space_group_IT_number 9
_symmetry_cell_setting monoclinic
_symmetry_Int_Tables_number 9
_symmetry_space_group_name_Hall 'C -2yc'
_symmetry_space_group_name_H-M 'C 1 c 1'
_audit_creation_date 1999-09-23
_audit_creation_method 'by teXsan v1.8'
_audit_update_record
;
?
;
_cell_angle_alpha 90
_cell_angle_beta 118.66(2)
_cell_angle_gamma 90
_cell_formula_units_Z 4
_cell_length_a 23.502(9)
_cell_length_b 15.453(3)
_cell_length_c 13.680(4)
_cell_measurement_reflns_used 25
_cell_measurement_temperature 296.2
_cell_measurement_theta_max 22.0
_cell_measurement_theta_min 19.0
_cell_volume 4360(2)
_computing_cell_refinement 'MSC/AFC Diffractometer Control'
_computing_data_collection 'MSC/AFC Diffractometer Control'
_computing_data_reduction 'teXsan (MSC, 1992-1997)'
_computing_publication_material 'teXsan (MSC, 1992-1997)'
_computing_structure_refinement 'teXsan (MSC, 1992-1997)'
_computing_structure_solution
;
SIR92 (Altomare, et. al. 1993)
;
_diffrn_ambient_temperature 296.2
_diffrn_measurement_device_type 'Rigaku AFC6S'
_diffrn_measurement_method \w-2\q
_diffrn_orient_matrix_UB_11 -0.04404
_diffrn_orient_matrix_UB_12 -0.01263
_diffrn_orient_matrix_UB_13 -0.00921
_diffrn_orient_matrix_UB_21 -0.00578
_diffrn_orient_matrix_UB_22 0.06268
_diffrn_orient_matrix_UB_23 0.01120
_diffrn_orient_matrix_UB_31 -0.01947
_diffrn_orient_matrix_UB_32 0.00998
_diffrn_orient_matrix_UB_33 -0.08204
_diffrn_radiation_detector 'scintillation counter'
_diffrn_radiation_monochromator graphite
_diffrn_radiation_source 'X-ray tube'
_diffrn_radiation_type 'Mo K\a'
_diffrn_radiation_wavelength 0.7107
_diffrn_reflns_av_R_equivalents 0.01522
_diffrn_reflns_limit_h_max 27
_diffrn_reflns_limit_h_min 0
_diffrn_reflns_limit_k_max 18
_diffrn_reflns_limit_k_min 0
_diffrn_reflns_limit_l_max 14
_diffrn_reflns_limit_l_min -16
_diffrn_reflns_number 4111
_diffrn_reflns_reduction_process 'Lp corrections applied'
_diffrn_reflns_theta_max 25.03
_diffrn_reflns_theta_min 2.63
_diffrn_standards_decay_% -1.66
_diffrn_standards_interval_count 150
_diffrn_standards_number 3
_exptl_absorpt_coefficient_mu 5.454
_exptl_absorpt_correction_T_max 0.245
_exptl_absorpt_correction_T_min 0.153
_exptl_absorpt_correction_type psi-scan
_exptl_absorpt_process_details
;
\y scans (North,Phillips & Matthews, 1968)
;
_exptl_crystal_colour colorless
_exptl_crystal_density_diffrn 1.819
_exptl_crystal_density_meas ?
_exptl_crystal_description prism
_exptl_crystal_F_000 2356.06
_exptl_crystal_size_max 0.34
_exptl_crystal_size_mid 0.28
_exptl_crystal_size_min 0.26
_refine_diff_density_max 0.86
_refine_diff_density_min -0.56
_refine_ls_extinction_method none
_refine_ls_goodness_of_fit_all 1.619
_refine_ls_goodness_of_fit_ref 1.704
_refine_ls_hydrogen_treatment noref
_refine_ls_matrix_type full
_refine_ls_number_constraints 5
_refine_ls_number_parameters 416
_refine_ls_number_reflns 3276
_refine_ls_number_restraints 2
_refine_ls_R_factor_all 0.0380
_refine_ls_R_factor_gt 0.0277
_refine_ls_shift/su_max 0.0500
_refine_ls_shift/su_mean 0.0560
_refine_ls_structure_factor_coef F
_refine_ls_weighting_details 'w = 1/[\s^2^(Fo) + 0.0004|Fo|^2^]'
_refine_ls_weighting_scheme sigma
_refine_ls_wR_factor_all 0.0379
_refine_ls_wR_factor_ref 0.0364
_reflns_number_gt 3276
_reflns_number_total 4007
_reflns_threshold_expression I>3.00\s(I)
_cod_data_source_file b212326f.txt
_cod_data_source_block kb6
_cod_depositor_comments
;
The following automatic conversions were performed:
data name '_geom_bond_atom_site_label_D' replaced with
'_geom_hbond_atom_site_label_D' as specified in the replacement file
'/home/antanas/src/cod-tools/trunk/data/replacement-values/replacement_tags.lst'.

data
name '_geom_bond_atom_site_label_H' replaced with
'_geom_hbond_atom_site_label_H' as specified in the replacement file
'/home/antanas/src/cod-tools/trunk/data/replacement-values/replacement_tags.lst'.

data
name '_geom_contact_atom_site_label_a' replaced with
'_geom_hbond_atom_site_label_A' as specified in the replacement file
'/home/antanas/src/cod-tools/trunk/data/replacement-values/replacement_tags.lst'.

data
name '_geom_bond_distance_DH' replaced with '_geom_hbond_distance_DH'
as specified in the replacement file
'/home/antanas/src/cod-tools/trunk/data/replacement-values/replacement_tags.lst'.

data
name '_geom_contact_distance_HA' replaced with
'_geom_hbond_distance_HA' as specified in the replacement file
'/home/antanas/src/cod-tools/trunk/data/replacement-values/replacement_tags.lst'.

data
name '_geom_contact_distance_DA' replaced with
'_geom_hbond_distance_DA' as specified in the replacement file
'/home/antanas/src/cod-tools/trunk/data/replacement-values/replacement_tags.lst'.

data
name '_geom_angle_DHA' replaced with '_geom_hbond_angle_DHA' as
specified in the replacement file
'/home/antanas/src/cod-tools/trunk/data/replacement-values/replacement_tags.lst'.

data
name '_geom_contact_site_symmetry_A' replaced with
'_geom_hbond_site_symmetry_A' as specified in the replacement file
'/home/antanas/src/cod-tools/trunk/data/replacement-values/replacement_tags.lst'.

Automatic conversion script
Id: cif_correct_tags 5005 2017-03-03 11:38:54Z antanas 
;
_cod_original_sg_symbol_H-M 'C c        '
_cod_original_formula_sum 'C22 H54.123 Cl9.877 N6 O3.123 Pt Zn3 '
_cod_database_code 7151396

loop_
_symmetry_equiv_pos_as_xyz
'   +x,   +y,   +z'
'   1/2+x, 1/2+y,   +z'
'   +x,   -y, 1/2+z'
'   1/2+x, 1/2-y, 1/2+z'

loop_
_atom_site_label
_atom_site_fract_x
_atom_site_fract_y
_atom_site_fract_z
_atom_site_U_iso_or_equiv
_atom_site_occupancy
_atom_site_refinement_flags
_atom_site_adp_type
_atom_site_calc_flag
_atom_site_calc_attached_atom
Pt(1) 0.5000 0.25005(2) 0.2500 0.03030(6) 1.000 . Uani d ?
Zn(1) 0.68662(6) 0.08466(9) 0.6568(1) 0.0529(4) 0.877(6) . Uani d ?
Zn(1') 0.6800(5) 0.1572(6) 0.6933(8) 0.053(3) 0.123 . Uiso d ?
Zn(2) 0.30418(6) 0.04219(7) -0.0653(1) 0.0506(3) 1.000 . Uani d ?
Zn(3) 0.42122(7) 0.60177(7) 0.2072(1) 0.0551(3) 1.000 . Uani d ?
Cl(11) 0.7066(1) 0.1672(2) 0.5382(2) 0.0555(7) 1.000 . Uani d ?
Cl(12) 0.5805(1) 0.1126(2) 0.6069(2) 0.0684(8) 1.000 . Uani d ?
CL(13') 0.691(1) 0.300(1) 0.761(2) 0.079(7) 0.123 . Uiso d ?
Cl(13) 0.7072(2) -0.0541(2) 0.6346(3) 0.084(1) 0.877 . Uani d ?
Cl(14) 0.7460(2) 0.1266(4) 0.8346(3) 0.120(2) 0.877 . Uani d ?
Cl(21) 0.4072(1) 0.0439(2) -0.0410(2) 0.0571(6) 1.000 . Uani d ?
Cl(22) 0.3037(1) 0.1008(2) 0.0852(2) 0.0637(7) 1.000 . Uani d ?
Cl(23) 0.2397(1) 0.1050(2) -0.2257(2) 0.0811(9) 1.000 . Uani d ?
Cl(31) 0.4276(1) 0.5156(2) 0.3434(2) 0.0579(7) 1.000 . Uani d ?
Cl(32) 0.4863(1) 0.5468(2) 0.1414(2) 0.0615(8) 1.000 . Uani d ?
Cl(33) 0.4415(2) 0.7402(2) 0.2484(2) 0.085(1) 1.000 . Uani d ?
O(1') 0.738(3) 0.063(3) 0.813(4) 0.063 0.123 PD Uiso d ?
O(2) 0.2740(4) -0.0754(5) -0.0676(7) 0.084(2) 1.000 . Uani d ?
O(3) 0.3263(4) 0.5814(6) 0.0881(6) 0.089(2) 1.000 . Uani d ?
O(4) 0.3065(7) 0.1557(9) 0.623(1) 0.165(6) 1.000 . Uani d ?
N(1) 0.5472(4) 0.3589(5) 0.2283(6) 0.043(2) 1.000 . Uani d ?
N(2) 0.5361(4) 0.2697(5) 0.4226(6) 0.038(2) 1.000 . Uani d ?
N(3) 0.4664(4) 0.2193(5) 0.0814(6) 0.036(2) 1.000 . Uani d ?
N(4) 0.4222(4) 0.3271(5) 0.2227(6) 0.040(2) 1.000 . Uani d ?
N(5) 0.5863(4) 0.1760(4) 0.2895(6) 0.039(2) 1.000 . Uani d ?
N(6) 0.4498(3) 0.1428(5) 0.2606(6) 0.039(2) 1.000 . Uani d ?
C(1) 0.6234(8) 0.2613(7) 0.057(1) 0.054(4) 1.000 . Uani d ?
C(2) 0.5846(6) 0.2570(5) 0.126(1) 0.043(3) 1.000 . Uani d ?
C(3) 0.5694(5) 0.3485(6) 0.1414(7) 0.043(2) 1.000 . Uani d ?
C(4) 0.6019(4) 0.4009(6) 0.3336(8) 0.053(2) 1.000 . Uani d ?
C(5) 0.5858(4) 0.4131(6) 0.4252(7) 0.048(2) 1.000 . Uani d ?
C(6) 0.6342(6) 0.4815(7) 0.508(1) 0.073(4) 1.000 . Uani d ?
C(7) 0.5903(4) 0.3293(6) 0.4832(7) 0.046(2) 1.000 . Uani d ?
C(8) 0.4829(5) 0.2914(7) 0.4500(7) 0.048(3) 1.000 . Uani d ?
C(9) 0.4227(8) 0.2422(6) 0.379(1) 0.048(3) 1.000 . Uani d ?
C(10) 0.3859(8) 0.2372(8) 0.443(1) 0.061(4) 1.000 . Uani d ?
C(11) 0.5182(4) 0.2077(6) 0.0490(7) 0.040(2) 1.000 . Uani d ?
C(12) 0.4160(4) 0.2761(6) -0.0047(7) 0.041(2) 1.000 . Uani d ?
C(13) 0.3600(4) 0.3032(6) 0.0138(7) 0.043(2) 1.000 . Uani d ?
C(14) 0.3087(4) 0.3461(7) -0.0913(7) 0.055(3) 1.000 . Uani d ?
C(15) 0.3807(4) 0.3670(6) 0.1070(7) 0.042(2) 1.000 . Uani d ?
C(16) 0.3801(5) 0.2901(7) 0.2667(7) 0.044(3) 1.000 . Uani d ?
C(17) 0.6235(5) 0.2078(6) 0.2320(8) 0.041(3) 1.000 . Uani d ?
C(18) 0.5822(4) 0.0798(5) 0.2825(7) 0.046(2) 1.000 . Uani d ?
C(19) 0.5443(5) 0.0420(6) 0.3321(7) 0.048(2) 1.000 . Uani d ?
C(20) 0.5588(6) -0.0591(6) 0.346(1) 0.071(4) 1.000 . Uani d ?
C(21) 0.4722(5) 0.0567(5) 0.2563(7) 0.047(2) 1.000 . Uani d ?
C(22) 0.4329(5) 0.1504(6) 0.3520(8) 0.045(2) 1.000 . Uani d ?
H(91) 0.5145 0.4020 0.1983 0.051 1.000 . Uiso c ?
H(92) 0.5517 0.2147 0.4556 0.046 1.000 . Uiso c ?
H(93) 0.4464 0.1641 0.0712 0.044 1.000 . Uiso c ?
H(94) 0.4418 0.3758 0.2691 0.048 1.000 . Uiso c ?
H(95) 0.6142 0.1875 0.3662 0.047 1.000 . Uiso c ?
H(96) 0.4090 0.1464 0.1949 0.047 1.000 . Uiso c ?
H(1a) 0.6321 0.2042 0.0418 0.065 1.000 . Uiso c ?
H(1b) 0.5982 0.2910 -0.0112 0.065 1.000 . Uiso c ?
H(1c) 0.6632 0.2911 0.0995 0.065 1.000 . Uiso c ?
H(3a) 0.6073 0.3824 0.1635 0.052 1.000 . Uiso c ?
H(3b) 0.5359 0.3692 0.0722 0.052 1.000 . Uiso c ?
H(4a) 0.6392 0.3651 0.3601 0.063 1.000 . Uiso c ?
H(4b) 0.6112 0.4559 0.3138 0.063 1.000 . Uiso c ?
H(5) 0.5428 0.4349 0.3951 0.058 1.000 . Uiso c ?
H(6a) 0.6773 0.4600 0.5381 0.088 1.000 . Uiso c ?
H(6b) 0.6306 0.5339 0.4689 0.088 1.000 . Uiso c ?
H(6c) 0.6242 0.4920 0.5662 0.088 1.000 . Uiso c ?
H(7a) 0.6290 0.3009 0.4953 0.055 1.000 . Uiso c ?
H(7b) 0.5925 0.3419 0.5529 0.055 1.000 . Uiso c ?
H(8a) 0.4971 0.2776 0.5260 0.057 1.000 . Uiso c ?
H(8b) 0.4738 0.3515 0.4385 0.057 1.000 . Uiso c ?
H(10a) 0.3764 0.2940 0.4569 0.073 1.000 . Uiso c ?
H(10b) 0.3467 0.2064 0.4000 0.073 1.000 . Uiso c ?
H(10c) 0.4114 0.2081 0.5112 0.073 1.000 . Uiso c ?
H(11a) 0.5020 0.2282 -0.0252 0.048 1.000 . Uiso c ?
H(11b) 0.5274 0.1477 0.0515 0.048 1.000 . Uiso c ?
H(12a) 0.3984 0.2462 -0.0738 0.049 1.000 . Uiso c ?
H(12b) 0.4371 0.3273 -0.0092 0.049 1.000 . Uiso c ?
H(13) 0.3421 0.2536 0.0300 0.051 1.000 . Uiso c ?
H(14a) 0.3263 0.3964 -0.1065 0.066 1.000 . Uiso c ?
H(14b) 0.2948 0.3069 -0.1519 0.066 1.000 . Uiso c ?
H(14c) 0.2728 0.3619 -0.0812 0.066 1.000 . Uiso c ?
H(15a) 0.4052 0.4112 0.0962 0.051 1.000 . Uiso c ?
H(15b) 0.3430 0.3914 0.1046 0.051 1.000 . Uiso c ?
H(16a) 0.3503 0.2503 0.2141 0.053 1.000 . Uiso c ?
H(16b) 0.3569 0.3355 0.2787 0.053 1.000 . Uiso c ?
H(17a) 0.6419 0.1589 0.2155 0.049 1.000 . Uiso c ?
H(17b) 0.6572 0.2447 0.2824 0.049 1.000 . Uiso c ?
H(18a) 0.5624 0.0636 0.2062 0.056 1.000 . Uiso c ?
H(18b) 0.6249 0.0570 0.3203 0.056 1.000 . Uiso c ?
H(19) 0.5572 0.0675 0.4029 0.057 1.000 . Uiso c ?
H(20a) 0.5336 -0.0856 0.3753 0.085 1.000 . Uiso c ?
H(20b) 0.5480 -0.0838 0.2758 0.085 1.000 . Uiso c ?
H(20c) 0.6036 -0.0683 0.3960 0.085 1.000 . Uiso c ?
H(21a) 0.4628 0.0455 0.1818 0.056 1.000 . Uiso c ?
H(21b) 0.4490 0.0170 0.2771 0.056 1.000 . Uiso c ?
H(22a) 0.4671 0.1255 0.4173 0.054 1.000 . Uiso c ?
H(22b) 0.3940 0.1190 0.3311 0.054 1.000 . Uiso c ?

loop_
_atom_site_aniso_label
_atom_site_aniso_U_11
_atom_site_aniso_U_22
_atom_site_aniso_U_33
_atom_site_aniso_U_12
_atom_site_aniso_U_13
_atom_site_aniso_U_23
Pt(1) 0.0329(1) 0.0309(1) 0.0238(1) -0.0014(1) 0.01094(9) -0.0011(1)
Zn(1) 0.0439(7) 0.0638(8) 0.0408(6) -0.0059(6) 0.0121(5) 0.0091(6)
Zn(2) 0.0427(5) 0.0488(6) 0.0499(6) -0.0015(5) 0.0138(5) -0.0063(5)
Zn(3) 0.0720(7) 0.0508(6) 0.0381(6) 0.0136(6) 0.0228(5) 0.0052(5)
Cl(11) 0.050(1) 0.069(2) 0.047(1) 0.007(1) 0.022(1) 0.013(1)
Cl(12) 0.049(1) 0.110(2) 0.043(1) 0.007(1) 0.019(1) 0.016(1)
Cl(13) 0.087(2) 0.060(2) 0.103(3) 0.001(2) 0.044(2) 0.012(2)
Cl(14) 0.103(3) 0.178(5) 0.035(1) -0.040(3) -0.003(2) 0.003(2)
Cl(21) 0.046(1) 0.061(1) 0.060(1) -0.005(1) 0.021(1) -0.025(1)
Cl(22) 0.057(1) 0.070(2) 0.068(2) -0.017(1) 0.033(1) -0.026(1)
Cl(23) 0.057(2) 0.113(2) 0.062(2) 0.026(2) 0.019(1) 0.027(2)
Cl(31) 0.076(2) 0.057(1) 0.048(1) 0.020(1) 0.036(1) 0.012(1)
Cl(32) 0.088(2) 0.049(1) 0.064(1) 0.010(1) 0.049(1) 0.008(1)
Cl(33) 0.140(3) 0.054(1) 0.053(2) 0.003(2) 0.040(2) -0.007(1)
O(2) 0.114(7) 0.049(3) 0.079(5) -0.025(4) 0.039(5) -0.011(4)
O(3) 0.070(3) 0.118(7) 0.058(5) 0.010(5) 0.014(3) 0.017(5)
O(4) 0.22(1) 0.20(1) 0.123(9) -0.10(1) 0.12(1) -0.057(9)
N(1) 0.055(5) 0.040(4) 0.034(4) -0.016(3) 0.021(3) -0.001(3)
N(2) 0.051(4) 0.032(3) 0.021(2) 0.004(3) 0.009(3) 0.005(3)
N(3) 0.039(4) 0.042(4) 0.026(2) -0.001(3) 0.014(3) -0.007(3)
N(4) 0.036(4) 0.051(5) 0.028(3) 0.014(3) 0.013(3) 0.004(3)
N(5) 0.036(4) 0.037(3) 0.035(4) 0.012(3) 0.010(3) 0.002(3)
N(6) 0.037(4) 0.036(3) 0.033(4) -0.007(2) 0.008(3) 0.003(3)
C(1) 0.064(8) 0.070(8) 0.047(8) -0.015(6) 0.042(7) -0.004(5)
C(2) 0.034(5) 0.046(5) 0.045(6) -0.006(3) 0.015(4) -0.005(3)
C(3) 0.042(5) 0.046(4) 0.035(5) 0.005(5) 0.013(4) 0.005(4)
C(4) 0.039(5) 0.059(6) 0.053(5) -0.014(4) 0.016(4) -0.027(4)
C(5) 0.038(4) 0.047(4) 0.050(5) 0.007(4) 0.013(4) 0.001(3)
C(6) 0.077(7) 0.064(7) 0.088(8) -0.034(6) 0.047(7) -0.048(6)
C(7) 0.042(5) 0.050(4) 0.032(4) 0.001(4) 0.005(4) -0.006(3)
C(8) 0.058(5) 0.054(6) 0.033(5) 0.007(5) 0.024(4) -0.005(4)
C(9) 0.066(7) 0.049(5) 0.025(5) -0.002(4) 0.018(4) 0.002(3)
C(10) 0.056(8) 0.080(9) 0.062(9) 0.013(6) 0.042(7) 0.006(6)
C(11) 0.039(5) 0.048(5) 0.033(5) -0.011(4) 0.018(4) -0.010(4)
C(12) 0.042(4) 0.047(5) 0.026(4) -0.001(3) 0.011(3) 0.001(3)
C(13) 0.040(4) 0.054(5) 0.034(4) -0.007(4) 0.018(3) 0.005(3)
C(14) 0.036(5) 0.083(7) 0.035(5) 0.004(5) 0.008(4) 0.008(4)
C(15) 0.042(5) 0.047(5) 0.031(3) 0.001(4) 0.012(3) 0.012(3)
C(16) 0.041(5) 0.063(6) 0.030(5) 0.011(5) 0.019(4) 0.010(4)
C(17) 0.044(5) 0.034(5) 0.049(5) -0.007(4) 0.026(4) -0.009(4)
C(18) 0.054(5) 0.035(3) 0.045(5) 0.010(4) 0.021(4) -0.001(4)
C(19) 0.062(4) 0.043(4) 0.031(4) 0.007(4) 0.017(3) 0.000(4)
C(20) 0.106(9) 0.042(4) 0.086(8) 0.006(5) 0.064(8) 0.018(5)
C(21) 0.060(4) 0.033(4) 0.043(5) -0.006(4) 0.021(4) 0.001(4)
C(22) 0.052(6) 0.048(4) 0.034(5) -0.014(5) 0.020(4) -0.003(4)

loop_
_atom_type_symbol
_atom_type_oxidation_number
_atom_type_number_in_cell
_atom_type_scat_dispersion_real
_atom_type_scat_dispersion_imag
_atom_type_scat_source
C 0 88 0.002 0.002
;International Tables for Crystallography
(1992, Vol. C, Tables 4.2.6.8 and 6.1.1.1)
;
H 0 216 0.000 0.000
;International Tables for Crystallography
(1992, Vol. C, Table 6.1.1.2)
;
Cl 0 39 0.132 0.159
;International Tables for Crystallography
(1992, Vol. C, Tables 4.2.6.8 and 6.1.1.1)
;
N 0 24 0.004 0.003
;International Tables for Crystallography
(1992, Vol. C, Tables 4.2.6.8 and 6.1.1.1)
;
O 0 12 0.008 0.006
;International Tables for Crystallography
(1992, Vol. C, Tables 4.2.6.8 and 6.1.1.1)
;
Pt 0 4 -2.352 8.388
;International Tables for Crystallography
(1992, Vol. C, Tables 4.2.6.8 and 6.1.1.1)
;
Zn 0 12 0.222 1.431
;International Tables for Crystallography
(1992, Vol. C, Tables 4.2.6.8 and 6.1.1.1)
;

loop_
_geom_angle_atom_site_label_1
_geom_angle_atom_site_label_2
_geom_angle_atom_site_label_3
_geom_angle
_geom_angle_site_symmetry_1
_geom_angle_site_symmetry_2
_geom_angle_site_symmetry_3
_geom_angle_publ_flag
N(1) Pt(1) N(2) 95.0(4) . . . yes
N(1) Pt(1) N(3) 88.4(4) . . . yes
N(1) Pt(1) N(4) 89.7(4) . . . yes
N(1) Pt(1) N(5) 87.9(4) . . . yes
N(1) Pt(1) N(6) 176.4(4) . . . yes
N(2) Pt(1) N(3) 175.1(5) . . . yes
N(2) Pt(1) N(4) 88.0(4) . . . yes
N(2) Pt(1) N(5) 88.3(4) . . . yes
N(2) Pt(1) N(6) 88.5(4) . . . yes
N(3) Pt(1) N(4) 95.6(4) . . . yes
N(3) Pt(1) N(5) 88.2(4) . . . yes
N(3) Pt(1) N(6) 88.2(4) . . . yes
N(4) Pt(1) N(5) 175.4(5) . . . yes
N(4) Pt(1) N(6) 89.4(4) . . . yes
N(5) Pt(1) N(6) 93.2(4) . . . yes
Zn(1') Zn(1) Cl(11) 83.8(5) . . . yes
Zn(1') Zn(1) Cl(12) 68.2(6) . . . yes
Zn(1') Zn(1) Cl(13) 166.2(6) . . . yes
Zn(1') Zn(1) Cl(14) 56.4(6) . . . yes
Zn(1') Zn(1) O(1') 81(2) . . . yes
Cl(11) Zn(1) Cl(12) 104.4(1) . . . yes
Cl(11) Zn(1) Cl(13) 107.8(2) . . . yes
Cl(11) Zn(1) Cl(14) 112.1(2) . . . yes
Cl(11) Zn(1) O(1') 131(3) . . . yes
Cl(12) Zn(1) Cl(13) 114.5(2) . . . yes
Cl(12) Zn(1) Cl(14) 106.9(2) . . . yes
Cl(12) Zn(1) O(1') 113(2) . . . yes
Cl(13) Zn(1) Cl(14) 111.1(3) . . . yes
Cl(13) Zn(1) O(1') 86(2) . . . yes
Cl(14) Zn(1) O(1') 27(2) . . . yes
Zn(1) Zn(1') Cl(11) 65.8(5) . . . yes
Zn(1) Zn(1') Cl(12) 78.9(6) . . . yes
Zn(1) Zn(1') CL(13') 166(1) . . . yes
Zn(1) Zn(1') Cl(14) 89.2(7) . . . yes
Zn(1) Zn(1') O(1') 63(2) . . . yes
Cl(11) Zn(1') Cl(12) 101.6(5) . . . yes
Cl(11) Zn(1') CL(13') 104.5(9) . . . yes
Cl(11) Zn(1') Cl(14) 118.3(6) . . . yes
Cl(11) Zn(1') O(1') 111(2) . . . yes
Cl(12) Zn(1') CL(13') 113.5(9) . . . yes
Cl(12) Zn(1') Cl(14) 128.9(6) . . . yes
Cl(12) Zn(1') O(1') 109(2) . . . yes
CL(13') Zn(1') Cl(14) 87(1) . . . yes
CL(13') Zn(1') O(1') 115(3) . . . yes
Cl(14) Zn(1') O(1') 29(2) . . . yes
Cl(21) Zn(2) Cl(22) 109.4(1) . . . yes
Cl(21) Zn(2) Cl(23) 108.4(2) . . . yes
Cl(21) Zn(2) O(2) 111.5(4) . . . yes
Cl(22) Zn(2) Cl(23) 115.5(2) . . . yes
Cl(22) Zn(2) O(2) 103.2(3) . . . yes
Cl(23) Zn(2) O(2) 108.9(4) . . . yes
Cl(31) Zn(3) Cl(32) 108.5(1) . . . yes
Cl(31) Zn(3) Cl(33) 116.4(1) . . . yes
Cl(31) Zn(3) O(3) 100.5(3) . . . yes
Cl(32) Zn(3) Cl(33) 111.0(2) . . . yes
Cl(32) Zn(3) O(3) 108.0(3) . . . yes
Cl(33) Zn(3) O(3) 111.7(4) . . . yes
Zn(1) Cl(11) Zn(1') 30.4(3) . . . yes
Zn(1) Cl(12) Zn(1') 32.9(3) . . . yes
Zn(1) Cl(14) Zn(1') 34.4(4) . . . yes
Zn(1) Cl(14) O(1') 58(3) . . . yes
Zn(1') Cl(14) O(1') 90(3) . . . yes
Zn(1) O(1') Zn(1') 36.1(6) . . . yes
Zn(1) O(1') Cl(14) 95(2) . . . yes
Zn(1') O(1') Cl(14) 62(1) . . . yes
Pt(1) N(1) C(3) 115.3(7) . . . yes
Pt(1) N(1) C(4) 117.6(7) . . . yes
Pt(1) N(1) H(91) 104.3 . . . no
C(3) N(1) C(4) 109.4(9) . . . yes
C(3) N(1) H(91) 104.3 . . . no
C(4) N(1) H(91) 104.3 . . . no
Pt(1) N(2) C(7) 119.7(8) . . . yes
Pt(1) N(2) C(8) 112.0(8) . . . yes
Pt(1) N(2) H(92) 105.0 . . . no
C(7) N(2) C(8) 108.7(9) . . . yes
C(7) N(2) H(92) 105.0 . . . no
C(8) N(2) H(92) 105.0 . . . no
Pt(1) N(3) C(11) 114.9(7) . . . yes
Pt(1) N(3) C(12) 118.2(7) . . . yes
Pt(1) N(3) H(93) 105.3 . . . no
C(11) N(3) C(12) 106.7(9) . . . yes
C(11) N(3) H(93) 105.3 . . . no
C(12) N(3) H(93) 105.3 . . . no
Pt(1) N(4) C(15) 119.3(7) . . . yes
Pt(1) N(4) C(16) 114.0(7) . . . yes
Pt(1) N(4) H(94) 103.6 . . . no
C(15) N(4) C(16) 110.6(9) . . . yes
C(15) N(4) H(94) 103.6 . . . no
C(16) N(4) H(94) 103.6 . . . no
Pt(1) N(5) C(17) 113.9(7) . . . yes
Pt(1) N(5) C(18) 119.3(8) . . . yes
Pt(1) N(5) H(95) 104.3 . . . no
C(17) N(5) C(18) 109.0(9) . . . yes
C(17) N(5) H(95) 104.3 . . . no
C(18) N(5) H(95) 104.3 . . . no
Pt(1) N(6) C(21) 120.1(7) . . . yes
Pt(1) N(6) C(22) 112.7(7) . . . yes
Pt(1) N(6) H(96) 103.7 . . . no
C(21) N(6) C(22) 110.9(9) . . . yes
C(21) N(6) H(96) 103.7 . . . no
C(22) N(6) H(96) 103.7 . . . no
C(2) C(1) H(1c) 109.5 . . . no
C(2) C(1) H(1a) 109.5 . . . no
C(2) C(1) H(1b) 109.5 . . . no
H(1c) C(1) H(1a) 109.5 . . . no
H(1c) C(1) H(1b) 109.5 . . . no
H(1a) C(1) H(1b) 109.5 . . . no
C(1) C(2) C(3) 107(1) . . . yes
C(1) C(2) C(11) 107(1) . . . yes
C(1) C(2) C(17) 110(1) . . . yes
C(3) C(2) C(11) 109(1) . . . yes
C(3) C(2) C(17) 114(1) . . . yes
C(11) C(2) C(17) 110(1) . . . yes
N(1) C(3) C(2) 114(1) . . . yes
N(1) C(3) H(3a) 108.3 . . . no
N(1) C(3) H(3b) 108.3 . . . no
C(2) C(3) H(3a) 108.3 . . . no
C(2) C(3) H(3b) 108.3 . . . no
H(3a) C(3) H(3b) 109.5 . . . no
N(1) C(4) C(5) 114(1) . . . yes
N(1) C(4) H(4a) 108.3 . . . no
N(1) C(4) H(4b) 108.3 . . . no
C(5) C(4) H(4a) 108.3 . . . no
C(5) C(4) H(4b) 108.3 . . . no
H(4a) C(4) H(4b) 109.5 . . . no
C(4) C(5) C(6) 108(1) . . . yes
C(4) C(5) C(7) 111(1) . . . yes
C(4) C(5) H(5) 109.1 . . . no
C(6) C(5) C(7) 111(1) . . . yes
C(6) C(5) H(5) 109.1 . . . no
C(7) C(5) H(5) 109.1 . . . no
C(5) C(6) H(6c) 109.5 . . . no
C(5) C(6) H(6a) 109.5 . . . no
C(5) C(6) H(6b) 109.5 . . . no
H(6c) C(6) H(6a) 109.5 . . . no
H(6c) C(6) H(6b) 109.5 . . . no
H(6a) C(6) H(6b) 109.5 . . . no
N(2) C(7) C(5) 115.0(9) . . . yes
N(2) C(7) H(7b) 108.1 . . . no
N(2) C(7) H(7a) 108.1 . . . no
C(5) C(7) H(7b) 108.1 . . . no
C(5) C(7) H(7a) 108.1 . . . no
H(7b) C(7) H(7a) 109.5 . . . no
N(2) C(8) C(9) 112(1) . . . yes
N(2) C(8) H(8a) 108.9 . . . no
N(2) C(8) H(8b) 108.9 . . . no
C(9) C(8) H(8a) 109.0 . . . no
C(9) C(8) H(8b) 108.9 . . . no
H(8a) C(8) H(8b) 109.5 . . . no
C(8) C(9) C(10) 106(1) . . . yes
C(8) C(9) C(16) 111(1) . . . yes
C(8) C(9) C(22) 115(2) . . . yes
C(10) C(9) C(16) 109(2) . . . yes
C(10) C(9) C(22) 107(1) . . . yes
C(16) C(9) C(22) 108(1) . . . yes
C(9) C(10) H(10a) 109.5 . . . no
C(9) C(10) H(10b) 109.5 . . . no
C(9) C(10) H(10c) 109.5 . . . no
H(10a) C(10) H(10b) 109.5 . . . no
H(10a) C(10) H(10c) 109.5 . . . no
H(10b) C(10) H(10c) 109.5 . . . no
N(3) C(11) C(2) 115(1) . . . yes
N(3) C(11) H(11b) 108.0 . . . no
N(3) C(11) H(11a) 108.0 . . . no
C(2) C(11) H(11b) 108.0 . . . no
C(2) C(11) H(11a) 108.0 . . . no
H(11b) C(11) H(11a) 109.5 . . . no
N(3) C(12) C(13) 117.0(9) . . . yes
N(3) C(12) H(12a) 107.6 . . . no
N(3) C(12) H(12b) 107.6 . . . no
C(13) C(12) H(12a) 107.6 . . . no
C(13) C(12) H(12b) 107.6 . . . no
H(12a) C(12) H(12b) 109.5 . . . no
C(12) C(13) C(14) 108.8(9) . . . yes
C(12) C(13) C(15) 111.8(9) . . . yes
C(12) C(13) H(13) 109.5 . . . no
C(14) C(13) C(15) 108(1) . . . yes
C(14) C(13) H(13) 109.5 . . . no
C(15) C(13) H(13) 109.5 . . . no
C(13) C(14) H(14a) 109.5 . . . no
C(13) C(14) H(14b) 109.5 . . . no
C(13) C(14) H(14c) 109.5 . . . no
H(14a) C(14) H(14b) 109.5 . . . no
H(14a) C(14) H(14c) 109.5 . . . no
H(14b) C(14) H(14c) 109.5 . . . no
N(4) C(15) C(13) 113.6(9) . . . yes
N(4) C(15) H(15b) 108.4 . . . no
N(4) C(15) H(15a) 108.4 . . . no
C(13) C(15) H(15b) 108.4 . . . no
C(13) C(15) H(15a) 108.4 . . . no
H(15b) C(15) H(15a) 109.5 . . . no
N(4) C(16) C(9) 110(1) . . . yes
N(4) C(16) H(16a) 109.4 . . . no
N(4) C(16) H(16b) 109.4 . . . no
C(9) C(16) H(16a) 109.3 . . . no
C(9) C(16) H(16b) 109.4 . . . no
H(16a) C(16) H(16b) 109.5 . . . no
N(5) C(17) C(2) 116(1) . . . yes
N(5) C(17) H(17a) 107.9 . . . no
N(5) C(17) H(17b) 107.9 . . . no
C(2) C(17) H(17a) 107.9 . . . no
C(2) C(17) H(17b) 107.9 . . . no
H(17a) C(17) H(17b) 109.5 . . . no
N(5) C(18) C(19) 113.6(9) . . . yes
N(5) C(18) H(18b) 108.4 . . . no
N(5) C(18) H(18a) 108.4 . . . no
C(19) C(18) H(18b) 108.4 . . . no
C(19) C(18) H(18a) 108.4 . . . no
H(18b) C(18) H(18a) 109.5 . . . no
C(18) C(19) C(20) 108(1) . . . yes
C(18) C(19) C(21) 110.4(9) . . . yes
C(18) C(19) H(19) 109.8 . . . no
C(20) C(19) C(21) 109(1) . . . yes
C(20) C(19) H(19) 109.8 . . . no
C(21) C(19) H(19) 109.8 . . . no
C(19) C(20) H(20a) 109.5 . . . no
C(19) C(20) H(20b) 109.5 . . . no
C(19) C(20) H(20c) 109.5 . . . no
H(20a) C(20) H(20b) 109.5 . . . no
H(20a) C(20) H(20c) 109.5 . . . no
H(20b) C(20) H(20c) 109.5 . . . no
N(6) C(21) C(19) 114.8(9) . . . yes
N(6) C(21) H(21a) 108.1 . . . no
N(6) C(21) H(21b) 108.1 . . . no
C(19) C(21) H(21a) 108.1 . . . no
C(19) C(21) H(21b) 108.1 . . . no
H(21a) C(21) H(21b) 109.5 . . . no
N(6) C(22) C(9) 115(1) . . . yes
N(6) C(22) H(22b) 108.2 . . . no
N(6) C(22) H(22a) 108.2 . . . no
C(9) C(22) H(22b) 108.2 . . . no
C(9) C(22) H(22a) 108.2 . . . no
H(22b) C(22) H(22a) 109.5 . . . no

loop_
_geom_bond_atom_site_label_1
_geom_bond_atom_site_label_2
_geom_bond_distance
_geom_bond_site_symmetry_1
_geom_bond_site_symmetry_2
_geom_bond_publ_flag
Pt(1) N(1) 2.113(9) . . yes
Pt(1) N(2) 2.11(1) . . yes
Pt(1) N(3) 2.102(9) . . yes
Pt(1) N(4) 2.059(9) . . yes
Pt(1) N(5) 2.159(9) . . yes
Pt(1) N(6) 2.079(9) . . yes
Zn(1) Zn(1') 1.27(1) . . yes
Zn(1) Cl(11) 2.282(3) . . yes
Zn(1) Cl(12) 2.288(4) . . yes
Zn(1) Cl(13) 2.252(5) . . yes
Zn(1) Cl(14) 2.242(5) . . yes
Zn(1) O(1') 1.91(5) . . yes
Zn(1') Cl(11) 2.49(1) . . yes
Zn(1') Cl(12) 2.16(1) . . yes
Zn(1') CL(13') 2.36(2) . . yes
Zn(1') Cl(14) 1.87(1) . . yes
Zn(1') O(1') 2.12(2) . . yes
Zn(2) Cl(21) 2.280(4) . . yes
Zn(2) Cl(22) 2.254(4) . . yes
Zn(2) Cl(23) 2.205(4) . . yes
Zn(2) O(2) 1.945(9) . . yes
Zn(3) Cl(31) 2.235(3) . . yes
Zn(3) Cl(32) 2.278(4) . . yes
Zn(3) Cl(33) 2.205(4) . . yes
Zn(3) O(3) 2.06(1) . . yes
Cl(14) O(1') 1.01(7) . . yes
N(1) C(3) 1.52(2) . . yes
N(1) C(4) 1.54(1) . . yes
N(1) H(91) 0.95 . . no
N(2) C(7) 1.47(1) . . yes
N(2) C(8) 1.50(2) . . yes
N(2) H(92) 0.95 . . no
N(3) C(11) 1.50(1) . . yes
N(3) C(12) 1.49(1) . . yes
N(3) H(93) 0.95 . . no
N(4) C(15) 1.53(1) . . yes
N(4) C(16) 1.50(2) . . yes
N(4) H(94) 0.95 . . no
N(5) C(17) 1.51(2) . . yes
N(5) C(18) 1.49(1) . . yes
N(5) H(95) 0.95 . . no
N(6) C(21) 1.44(1) . . yes
N(6) C(22) 1.49(1) . . yes
N(6) H(96) 0.95 . . no
C(1) C(2) 1.59(2) . . yes
C(1) H(1c) 0.95 . . no
C(1) H(1a) 0.95 . . no
C(1) H(1b) 0.95 . . no
C(2) C(3) 1.50(2) . . yes
C(2) C(11) 1.59(2) . . yes
C(2) C(17) 1.50(2) . . yes
C(3) H(3a) 0.95 . . no
C(3) H(3b) 0.95 . . no
C(4) C(5) 1.48(2) . . yes
C(4) H(4a) 0.95 . . no
C(4) H(4b) 0.95 . . no
C(5) C(6) 1.57(2) . . yes
C(5) C(7) 1.50(2) . . yes
C(5) H(5) 0.95 . . no
C(6) H(6c) 0.95 . . no
C(6) H(6a) 0.95 . . no
C(6) H(6b) 0.95 . . no
C(7) H(7b) 0.95 . . no
C(7) H(7a) 0.95 . . no
C(8) C(9) 1.48(2) . . yes
C(8) H(8a) 0.95 . . no
C(8) H(8b) 0.95 . . no
C(9) C(10) 1.49(3) . . yes
C(9) C(16) 1.56(2) . . yes
C(9) C(22) 1.51(2) . . yes
C(10) H(10a) 0.95 . . no
C(10) H(10b) 0.95 . . no
C(10) H(10c) 0.95 . . no
C(11) H(11b) 0.95 . . no
C(11) H(11a) 0.95 . . no
C(12) C(13) 1.51(2) . . yes
C(12) H(12a) 0.95 . . no
C(12) H(12b) 0.95 . . no
C(13) C(14) 1.52(2) . . yes
C(13) C(15) 1.50(2) . . yes
C(13) H(13) 0.95 . . no
C(14) H(14a) 0.95 . . no
C(14) H(14b) 0.95 . . no
C(14) H(14c) 0.95 . . no
C(15) H(15b) 0.95 . . no
C(15) H(15a) 0.95 . . no
C(16) H(16a) 0.95 . . no
C(16) H(16b) 0.95 . . no
C(17) H(17a) 0.95 . . no
C(17) H(17b) 0.95 . . no
C(18) C(19) 1.47(2) . . yes
C(18) H(18b) 0.95 . . no
C(18) H(18a) 0.95 . . no
C(19) C(20) 1.59(2) . . yes
C(19) C(21) 1.52(2) . . yes
C(19) H(19) 0.95 . . no
C(20) H(20a) 0.95 . . no
C(20) H(20b) 0.95 . . no
C(20) H(20c) 0.95 . . no
C(21) H(21a) 0.95 . . no
C(21) H(21b) 0.95 . . no
C(22) H(22b) 0.95 . . no
C(22) H(22a) 0.95 . . no

loop_
_geom_contact_atom_site_label_1
_geom_contact_atom_site_label_2
_geom_contact_distance
_geom_contact_site_symmetry_1
_geom_contact_site_symmetry_2
_geom_contact_publ_flag
Cl(11) N(5) 3.22(1) . . no
Cl(11) C(7) 3.51(1) . . no
Cl(11) C(18) 3.58(1) . . no
Cl(12) N(2) 3.29(1) . . no
Cl(12) C(8) 3.57(1) . . no
Cl(12) C(22) 3.60(1) . . no
CL(13') O(2) 2.93(3) . 2_556 no
CL(13') C(7) 3.41(3) . . no
Cl(13) O(3) 3.18(1) . 4 no
Cl(14) O(3) 3.13(1) . 2_546 no
Cl(14) C(10) 3.57(2) . 4 no
Cl(21) N(3) 3.14(1) . . no
Cl(21) C(11) 3.41(1) . . no
Cl(21) C(22) 3.52(1) . 3_554 no
Cl(21) C(21) 3.60(1) . . no
Cl(22) N(6) 3.17(1) . . no
Cl(22) C(22) 3.54(1) . . no
Cl(22) C(21) 3.57(1) . . no
Cl(23) O(4) 3.24(1) . 1_554 no
Cl(23) C(1) 3.57(2) . 4_454 no
Cl(23) C(3) 3.59(1) . 4_454 no
Cl(31) N(4) 3.32(1) . . no
Cl(32) N(1) 3.20(1) . . no
Cl(32) C(4) 3.54(1) . . no
Cl(32) C(8) 3.59(1) . 3_564 no
Cl(33) O(4) 3.22(2) . 3_564 no
O(1') O(3) 3.33(7) . 2_546 no
O(2) O(4) 2.64(2) . 3_554 no
O(2) C(10) 3.58(2) . 3_554 no
O(3) C(15) 3.52(2) . . no

loop_
_geom_hbond_atom_site_label_D
_geom_hbond_atom_site_label_H
_geom_hbond_atom_site_label_A
_geom_hbond_distance_DH
_geom_hbond_distance_HA
_geom_hbond_distance_DA
_geom_hbond_angle_DHA
_geom_hbond_site_symmetry_A
N(1) H(91) Cl(32) 0.95 2.36 3.21(1) 148.4 .
N(2) H(92) Cl(12) 0.95 2.42 3.29(1) 151.0 .
N(3) H(93) Cl(21) 0.95 2.30 3.14(1) 146.6 .
N(4) H(94) Cl(31) 0.95 2.48 3.32(1) 148.0 .
N(5) H(95) Cl(11) 0.95 2.34 3.22(1) 154.7 .
N(6) H(96) Cl(22) 0.95 2.31 3.18(1) 151.5 .
N(1) H(91) N(4) 0.95 2.62 2.95(1) 100.6 .
N(3) H(93) N(6) 0.95 2.58 2.91(1) 101.1 .
N(5) H(95) N(2) 0.95 2.63 2.98(1) 101.9 .

loop_
_geom_torsion_atom_site_label_1
_geom_torsion_atom_site_label_2
_geom_torsion_atom_site_label_3
_geom_torsion_atom_site_label_4
_geom_torsion_site_symmetry_1
_geom_torsion_site_symmetry_2
_geom_torsion_site_symmetry_3
_geom_torsion_site_symmetry_4
_geom_torsion
_geom_torsion_publ_flag
Pt(1) N(1) C(3) C(2) . . . . -28(1) no
Pt(1) N(1) C(4) C(5) . . . . -45(1) no
Pt(1) N(2) C(7) C(5) . . . . 44(1) no
Pt(1) N(2) C(8) C(9) . . . . 37(1) no
Pt(1) N(3) C(11) C(2) . . . . -25(1) no
Pt(1) N(3) C(12) C(13) . . . . -44(1) no
Pt(1) N(4) C(15) C(13) . . . . 49(1) no
Pt(1) N(4) C(16) C(9) . . . . 37(1) no
Pt(1) N(5) C(17) C(2) . . . . -25(1) no
Pt(1) N(5) C(18) C(19) . . . . -44(1) no
Pt(1) N(6) C(21) C(19) . . . . 48(1) no
Pt(1) N(6) C(22) C(9) . . . . 30(1) no
Zn(1) Zn(1') Cl(14) O(1') . . . . -21(5) no
Zn(1) Zn(1') O(1') Cl(14) . . . . 156(5) no
Zn(1) Cl(11) Zn(1') Cl(12) . . . . -72.1(5) no
Zn(1) Cl(11) Zn(1') CL(13') . . . . 170(1) no
Zn(1) Cl(11) Zn(1') Cl(14) . . . . 74.9(7) no
Zn(1) Cl(11) Zn(1') O(1') . . . . 44(3) no
Zn(1) Cl(12) Zn(1') Cl(11) . . . . 62.2(5) no
Zn(1) Cl(12) Zn(1') CL(13') . . . . 174(1) no
Zn(1) Cl(12) Zn(1') Cl(14) . . . . -79.8(9) no
Zn(1) Cl(12) Zn(1') O(1') . . . . -56(2) no
Zn(1) Cl(14) Zn(1') Cl(11) . . . . -61.7(6) no
Zn(1) Cl(14) Zn(1') Cl(12) . . . . 75.0(8) no
Zn(1) Cl(14) Zn(1') CL(13') . . . . -167(1) no
Zn(1) Cl(14) Zn(1') O(1') . . . . 21(5) no
Zn(1) Cl(14) O(1') Zn(1') . . . . -14(3) no
Zn(1) O(1') Zn(1') Cl(11) . . . . -46(2) no
Zn(1) O(1') Zn(1') Cl(12) . . . . 66(2) no
Zn(1) O(1') Zn(1') CL(13') . . . . -165(1) no
Zn(1) O(1') Zn(1') Cl(14) . . . . -156(5) no
Zn(1) O(1') Cl(14) Zn(1') . . . . 14(3) no
Zn(1') Zn(1) Cl(14) O(1') . . . . 155(5) no
Zn(1') Zn(1) O(1') Cl(14) . . . . -21(4) no
Zn(1') Cl(11) Zn(1) Cl(12) . . . . 65.5(6) no
Zn(1') Cl(11) Zn(1) Cl(13) . . . . -172.4(6) no
Zn(1') Cl(11) Zn(1) Cl(14) . . . . -49.9(6) no
Zn(1') Cl(11) Zn(1) O(1') . . . . -73(3) no
Zn(1') Cl(12) Zn(1) Cl(11) . . . . -77.1(6) no
Zn(1') Cl(12) Zn(1) Cl(13) . . . . 165.3(6) no
Zn(1') Cl(12) Zn(1) Cl(14) . . . . 41.8(6) no
Zn(1') Cl(12) Zn(1) O(1') . . . . 70(3) no
Zn(1') Cl(14) Zn(1) Cl(11) . . . . 65.8(7) no
Zn(1') Cl(14) Zn(1) Cl(12) . . . . -48.0(7) no
Zn(1') Cl(14) Zn(1) Cl(13) . . . . -173.5(7) no
Zn(1') Cl(14) Zn(1) O(1') . . . . -155(5) no
Zn(1') O(1') Zn(1) Cl(11) . . . . 74(2) no
Zn(1') O(1') Zn(1) Cl(12) . . . . -62(1) no
Zn(1') O(1') Zn(1) Cl(13) . . . . -176.4(8) no
Zn(1') O(1') Zn(1) Cl(14) . . . . 21(4) no
Cl(11) Zn(1) Zn(1') Cl(12) . . . . 108.2(3) no
Cl(11) Zn(1) Zn(1') CL(13') . . . . -47(5) no
Cl(11) Zn(1) Zn(1') Cl(14) . . . . -121.8(4) no
Cl(11) Zn(1) Zn(1') O(1') . . . . -133(3) no
Cl(11) Zn(1) Cl(14) O(1') . . . . -139(5) no
Cl(11) Zn(1) O(1') Cl(14) . . . . 53(6) no
Cl(11) Zn(1') Zn(1) Cl(12) . . . . -108.2(3) no
Cl(11) Zn(1') Zn(1) Cl(13) . . . . 148(2) no
Cl(11) Zn(1') Zn(1) Cl(14) . . . . 121.8(4) no
Cl(11) Zn(1') Zn(1) O(1') . . . . 133(3) no
Cl(11) Zn(1') Cl(14) O(1') . . . . -83(5) no
Cl(11) Zn(1') O(1') Cl(14) . . . . 110(4) no
Cl(12) Zn(1) Zn(1') CL(13') . . . . -155(5) no
Cl(12) Zn(1) Zn(1') Cl(14) . . . . 130.0(6) no
Cl(12) Zn(1) Zn(1') O(1') . . . . 119(3) no
Cl(12) Zn(1) Cl(14) O(1') . . . . 107(5) no
Cl(12) Zn(1) O(1') Cl(14) . . . . -83(5) no
Cl(12) Zn(1') Zn(1) Cl(13) . . . . -104(2) no
Cl(12) Zn(1') Zn(1) Cl(14) . . . . -130.0(6) no
Cl(12) Zn(1') Zn(1) O(1') . . . . -119(3) no
Cl(12) Zn(1') Cl(14) O(1') . . . . 54(5) no
Cl(12) Zn(1') O(1') Cl(14) . . . . -138(4) no
CL(13') Zn(1') Zn(1) Cl(13) . . . . 101(5) no
CL(13') Zn(1') Zn(1) Cl(14) . . . . 75(5) no
CL(13') Zn(1') Zn(1) O(1') . . . . 86(6) no
CL(13') Zn(1') Cl(14) O(1') . . . . 172(5) no
CL(13') Zn(1') O(1') Cl(14) . . . . -9(5) no
Cl(13) Zn(1) Zn(1') Cl(14) . . . . 26(3) no
Cl(13) Zn(1) Zn(1') O(1') . . . . 15(4) no
Cl(13) Zn(1) Cl(14) O(1') . . . . -19(5) no
Cl(13) Zn(1) O(1') Cl(14) . . . . 163(5) no
Cl(14) Zn(1) Zn(1') O(1') . . . . -11(3) no
Cl(14) Zn(1') Zn(1) O(1') . . . . 11(3) no
N(1) Pt(1) N(2) C(7) . . . . -14.7(9) no
N(1) Pt(1) N(2) C(8) . . . . 114.3(8) no
N(1) Pt(1) N(3) C(11) . . . . 57.0(9) no
N(1) Pt(1) N(3) C(12) . . . . -70.4(8) no
N(1) Pt(1) N(4) C(15) . . . . 66.7(8) no
N(1) Pt(1) N(4) C(16) . . . . -159.5(8) no
N(1) Pt(1) N(5) C(17) . . . . -30.0(7) no
N(1) Pt(1) N(5) C(18) . . . . -161.1(8) no
N(1) Pt(1) N(6) C(21) . . . . 91(8) no
N(1) Pt(1) N(6) C(22) . . . . -135(7) no
N(1) C(3) C(2) C(1) . . . . -166(1) no
N(1) C(3) C(2) C(11) . . . . 79(2) no
N(1) C(3) C(2) C(17) . . . . -44(2) no
N(1) C(4) C(5) C(6) . . . . -162(1) no
N(1) C(4) C(5) C(7) . . . . 77(1) no
N(2) Pt(1) N(1) C(3) . . . . 146.2(9) no
N(2) Pt(1) N(1) C(4) . . . . 14.9(9) no
N(2) Pt(1) N(3) C(11) . . . . -76(6) no
N(2) Pt(1) N(3) C(12) . . . . 156(6) no
N(2) Pt(1) N(4) C(15) . . . . 161.7(9) no
N(2) Pt(1) N(4) C(16) . . . . -64.5(8) no
N(2) Pt(1) N(5) C(17) . . . . -125.0(8) no
N(2) Pt(1) N(5) C(18) . . . . 103.8(8) no
N(2) Pt(1) N(6) C(21) . . . . -105.6(8) no
N(2) Pt(1) N(6) C(22) . . . . 27.9(8) no
N(2) C(7) C(5) C(4) . . . . -76(1) no
N(2) C(7) C(5) C(6) . . . . 164(1) no
N(2) C(8) C(9) C(10) . . . . 156(1) no
N(2) C(8) C(9) C(16) . . . . -86(1) no
N(2) C(8) C(9) C(22) . . . . 37(2) no
N(3) Pt(1) N(1) C(3) . . . . -30.2(9) no
N(3) Pt(1) N(1) C(4) . . . . -161.5(9) no
N(3) Pt(1) N(2) C(7) . . . . 119(6) no
N(3) Pt(1) N(2) C(8) . . . . -112(6) no
N(3) Pt(1) N(4) C(15) . . . . -21.7(9) no
N(3) Pt(1) N(4) C(16) . . . . 112.1(8) no
N(3) Pt(1) N(5) C(17) . . . . 58.5(8) no
N(3) Pt(1) N(5) C(18) . . . . -72.7(8) no
N(3) Pt(1) N(6) C(21) . . . . 70.7(8) no
N(3) Pt(1) N(6) C(22) . . . . -155.7(8) no
N(3) C(11) C(2) C(1) . . . . -163(1) no
N(3) C(11) C(2) C(3) . . . . -48(2) no
N(3) C(11) C(2) C(17) . . . . 78(1) no
N(3) C(12) C(13) C(14) . . . . -170(1) no
N(3) C(12) C(13) C(15) . . . . 71(1) no
N(4) Pt(1) N(1) C(3) . . . . -125.8(9) no
N(4) Pt(1) N(1) C(4) . . . . 102.9(8) no
N(4) Pt(1) N(2) C(7) . . . . -104.2(9) no
N(4) Pt(1) N(2) C(8) . . . . 24.8(8) no
N(4) Pt(1) N(3) C(11) . . . . 146.6(8) no
N(4) Pt(1) N(3) C(12) . . . . 19.2(9) no
N(4) Pt(1) N(5) C(17) . . . . -88(5) no
N(4) Pt(1) N(5) C(18) . . . . 140(5) no
N(4) Pt(1) N(6) C(21) . . . . 166.4(8) no
N(4) Pt(1) N(6) C(22) . . . . -60.1(8) no
N(4) C(15) C(13) C(12) . . . . -72(1) no
N(4) C(15) C(13) C(14) . . . . 168.3(9) no
N(4) C(16) C(9) C(8) . . . . 41(2) no
N(4) C(16) C(9) C(10) . . . . 158(1) no
N(4) C(16) C(9) C(22) . . . . -86(1) no
N(5) Pt(1) N(1) C(3) . . . . 58.1(8) no
N(5) Pt(1) N(1) C(4) . . . . -73.2(9) no
N(5) Pt(1) N(2) C(7) . . . . 73.1(8) no
N(5) Pt(1) N(2) C(8) . . . . -157.9(8) no
N(5) Pt(1) N(3) C(11) . . . . -30.9(8) no
N(5) Pt(1) N(3) C(12) . . . . -158.3(8) no
N(5) Pt(1) N(4) C(15) . . . . 125(5) no
N(5) Pt(1) N(4) C(16) . . . . -101(5) no
N(5) Pt(1) N(6) C(21) . . . . -17.4(8) no
N(5) Pt(1) N(6) C(22) . . . . 116.2(8) no
N(5) C(17) C(2) C(1) . . . . -163(1) no
N(5) C(17) C(2) C(3) . . . . 77(2) no
N(5) C(17) C(2) C(11) . . . . -46(2) no
N(5) C(18) C(19) C(20) . . . . -166(1) no
N(5) C(18) C(19) C(21) . . . . 75(1) no
N(6) Pt(1) N(1) C(3) . . . . -51(8) no
N(6) Pt(1) N(1) C(4) . . . . 178(7) no
N(6) Pt(1) N(2) C(7) . . . . 166.4(9) no
N(6) Pt(1) N(2) C(8) . . . . -64.6(8) no
N(6) Pt(1) N(3) C(11) . . . . -124.2(9) no
N(6) Pt(1) N(3) C(12) . . . . 108.4(8) no
N(6) Pt(1) N(4) C(15) . . . . -109.9(9) no
N(6) Pt(1) N(4) C(16) . . . . 23.9(8) no
N(6) Pt(1) N(5) C(17) . . . . 146.6(8) no
N(6) Pt(1) N(5) C(18) . . . . 15.5(8) no
N(6) C(21) C(19) C(18) . . . . -78(1) no
N(6) C(21) C(19) C(20) . . . . 164(1) no
N(6) C(22) C(9) C(8) . . . . -80(2) no
N(6) C(22) C(9) C(10) . . . . 162(1) no
N(6) C(22) C(9) C(16) . . . . 45(2) no
C(2) C(3) N(1) C(4) . . . . 107(1) no
C(2) C(11) N(3) C(12) . . . . 108(1) no
C(2) C(17) N(5) C(18) . . . . 111(1) no
C(3) N(1) C(4) C(5) . . . . -179(1) no
C(5) C(7) N(2) C(8) . . . . -86(1) no
C(7) N(2) C(8) C(9) . . . . 172(1) no
C(9) C(16) N(4) C(15) . . . . 175(1) no
C(9) C(22) N(6) C(21) . . . . 168(1) no
C(11) N(3) C(12) C(13) . . . . -175.7(9) no
C(13) C(15) N(4) C(16) . . . . -86(1) no
C(17) N(5) C(18) C(19) . . . . -177.6(9) no
C(19) C(21) N(6) C(22) . . . . -87(1) no
